data_4348783
loop_
_publ_author_name
'Smiles, Danil E.'
'Wu, Guang'
'Hayton, Trevor W.'

_publ_section_title
;
 Synthesis, Electrochemistry, and Reactivity of the Actinide Trisulfides
 [K(18-crown-6)][An(\h(3)-S3)(NR2)3] (An = U, Th; R = SiMe3).
;
_journal_issue 18
_journal_name_full 'Inorganic chemistry'
_journal_page_first 9150
_journal_page_last 9153
_journal_paper_doi 10.1021/acs.inorgchem.6b01618
_journal_volume 55
_journal_year 2016
_chemical_formula_sum 'C34 H88 K N3 O7 S3 Si6 Th'
_chemical_formula_weight 1186.93
_space_group_IT_number 2
_space_group_name_Hall '-P 1'
_space_group_name_H-M_alt 'P -1'
_symmetry_cell_setting triclinic
_symmetry_space_group_name_H-M 'P -1'
_atom_sites_solution_hydrogens geom
_atom_sites_solution_primary direct
_atom_sites_solution_secondary difmap
_audit_creation_method SHELXL-97
_cell_angle_alpha 98.696(2)
_cell_angle_beta 97.064(2)
_cell_angle_gamma 109.856(2)
_cell_formula_units_Z 2
_cell_length_a 11.2987(15)
_cell_length_b 12.9526(18)
_cell_length_c 20.985(3)
_cell_measurement_reflns_used 1369
_cell_measurement_temperature 100(2)
_cell_measurement_theta_max 30.05
_cell_measurement_theta_min 11.81
_cell_volume 2804.7(7)
_computing_structure_refinement 'SHELXL-97 (Sheldrick, 2008)'
_computing_structure_solution 'SHELXS-97 (Sheldrick, 2008)'
_diffrn_ambient_temperature 100(2)
_diffrn_measured_fraction_theta_full 0.963
_diffrn_measured_fraction_theta_max 0.963
_diffrn_measurement_device_type 'Bruker KAPPA APEX II'
_diffrn_radiation_monochromator graphite
_diffrn_radiation_source 'fine-focus sealed tube'
_diffrn_radiation_type MoK\a
_diffrn_radiation_wavelength 0.71073
_diffrn_reflns_av_R_equivalents 0.0207
_diffrn_reflns_av_sigmaI/netI 0.0393
_diffrn_reflns_limit_h_max 15
_diffrn_reflns_limit_h_min -15
_diffrn_reflns_limit_k_max 12
_diffrn_reflns_limit_k_min -17
_diffrn_reflns_limit_l_max 27
_diffrn_reflns_limit_l_min -28
_diffrn_reflns_number 22547
_diffrn_reflns_theta_full 28.45
_diffrn_reflns_theta_max 28.45
_diffrn_reflns_theta_min 1.00
_exptl_absorpt_coefficient_mu 3.012
_exptl_absorpt_correction_T_max 0.7457
_exptl_absorpt_correction_T_min 0.6548
_exptl_absorpt_correction_type multi-scan
_exptl_absorpt_process_details SADABS
_exptl_crystal_colour green-yellow
_exptl_crystal_density_diffrn 1.405
_exptl_crystal_density_method 'not measured'
_exptl_crystal_description block
_exptl_crystal_F_000 1220
_exptl_crystal_size_max 0.2
_exptl_crystal_size_mid 0.1
_exptl_crystal_size_min 0.1
_refine_diff_density_max 8.255
_refine_diff_density_min -1.187
_refine_diff_density_rms 0.130
_refine_ls_extinction_method none
_refine_ls_goodness_of_fit_ref 1.048
_refine_ls_hydrogen_treatment mixed
_refine_ls_matrix_type full
_refine_ls_number_parameters 527
_refine_ls_number_reflns 13635
_refine_ls_number_restraints 0
_refine_ls_restrained_S_all 1.048
_refine_ls_R_factor_all 0.0399
_refine_ls_R_factor_gt 0.0338
_refine_ls_shift/su_max 0.003
_refine_ls_shift/su_mean 0.000
_refine_ls_structure_factor_coef Fsqd
_refine_ls_weighting_details 'calc w=1/[\s^2^(Fo^2^)+(0.0365P)^2^+5.7873P] where P=(Fo^2^+2Fc^2^)/3'
_refine_ls_weighting_scheme calc
_refine_ls_wR_factor_gt 0.0763
_refine_ls_wR_factor_ref 0.0787
_reflns_number_gt 12255
_reflns_number_total 13635
_reflns_threshold_expression >2sigma(I)
_cod_data_source_file ic6b01618_si_001.cif
_cod_data_source_block complex_2
_cod_depositor_comments
;
The following automatic conversions were performed:

data item '_symmetry_cell_setting' value 'Triclinic' was changed to
'triclinic' in accordance with the
/home/saulius/struct/COD-crude-data/automatic-downloads/DataCite-retrospective/ACS/depositions/lib/dictionaries/cif_core.dic
dictionary named 'cif_core.dic' version 2.4.2 last updated on
2011-04-26.

Automatic conversion script
Id: cif_fix_values 6909 2019-04-08 15:41:33Z antanas 
;
_cod_original_sg_symbol_H-M P-1
_cod_database_code 4348783

loop_
_symmetry_equiv_pos_as_xyz
'x, y, z'
'-x, -y, -z'

loop_
_atom_site_label
_atom_site_type_symbol
_atom_site_fract_x
_atom_site_fract_y
_atom_site_fract_z
_atom_site_U_iso_or_equiv
_atom_site_adp_type
_atom_site_occupancy
_atom_site_symmetry_multiplicity
_atom_site_calc_flag
_atom_site_refinement_flags
Th1 Th 0.592079(11) 0.741854(10) 0.240214(6) 0.00951(4) Uani 1 1 d .
K1 K 0.14567(7) 0.32448(6) 0.21757(4) 0.01444(14) Uani 1 1 d .
S2 S 0.47669(9) 0.53839(8) 0.28468(5) 0.01934(19) Uani 1 1 d .
S3 S 0.60966(9) 0.52858(7) 0.22658(5) 0.01902(18) Uani 1 1 d .
Si3 Si 0.88620(9) 0.76615(8) 0.18873(5) 0.01338(19) Uani 1 1 d .
Si4 Si 0.91916(9) 0.96427(8) 0.28784(5) 0.01170(18) Uani 1 1 d .
Si5 Si 0.43311(9) 0.87834(8) 0.34175(5) 0.01178(18) Uani 1 1 d .
Si6 Si 0.61707(9) 0.79254(8) 0.41006(5) 0.01377(19) Uani 1 1 d .
S1 S 0.33658(8) 0.57443(8) 0.23018(5) 0.01883(18) Uani 1 1 d .
Si2 Si 0.56222(10) 0.90791(8) 0.12752(5) 0.01514(19) Uani 1 1 d .
Si1 Si 0.40481(9) 0.66686(9) 0.07377(5) 0.0162(2) Uani 1 1 d .
O4 O 0.0549(2) 0.3732(2) 0.33526(12) 0.0165(5) Uani 1 1 d .
O7 O 0.1933(2) 0.6223(2) 0.53289(13) 0.0190(5) Uani 1 1 d .
O3 O 0.2758(2) 0.3192(2) 0.33867(13) 0.0171(5) Uani 1 1 d .
O2 O 0.3125(2) 0.2026(2) 0.22440(13) 0.0176(5) Uani 1 1 d .
O5 O -0.0744(2) 0.3792(2) 0.21304(13) 0.0206(6) Uani 1 1 d .
O1 O 0.1921(3) 0.2203(3) 0.10295(14) 0.0261(6) Uani 1 1 d .
O6 O -0.0361(3) 0.2624(3) 0.09942(14) 0.0285(7) Uani 1 1 d .
N1 N 0.5112(3) 0.7712(2) 0.13810(14) 0.0135(6) Uani 1 1 d .
N3 N 0.5508(3) 0.8208(2) 0.33907(14) 0.0108(5) Uani 1 1 d .
N2 N 0.8145(3) 0.8382(2) 0.23838(14) 0.0109(5) Uani 1 1 d .
C6 C 0.6210(3) 1.0097(3) 0.21130(19) 0.0179(7) Uani 1 1 d .
H6A H 0.5473 1.0176 0.2288 0.027 Uiso 1 1 calc R
H6B H 0.6776 1.0831 0.2062 0.027 Uiso 1 1 calc R
H6C H 0.6680 0.9803 0.2417 0.027 Uiso 1 1 calc R
C8 C 0.9545(3) 0.6777(3) 0.2332(2) 0.0218(8) Uani 1 1 d .
H8A H 1.0278 0.7265 0.2674 0.033 Uiso 1 1 calc R
H8B H 0.9827 0.6308 0.2020 0.033 Uiso 1 1 calc R
H8C H 0.8888 0.6297 0.2533 0.033 Uiso 1 1 calc R
C13 C 0.3353(3) 0.8558(3) 0.25808(18) 0.0178(7) Uani 1 1 d .
H13A H 0.3847 0.8431 0.2245 0.027 Uiso 1 1 calc R
H13B H 0.3142 0.9222 0.2543 0.027 Uiso 1 1 calc R
H13C H 0.2562 0.7902 0.2519 0.027 Uiso 1 1 calc R
C9 C 1.0200(3) 0.8583(3) 0.15391(19) 0.0209(8) Uani 1 1 d .
H9A H 0.9871 0.9022 0.1274 0.031 Uiso 1 1 calc R
H9B H 1.0542 0.8114 0.1264 0.031 Uiso 1 1 calc R
H9C H 1.0883 0.9092 0.1899 0.031 Uiso 1 1 calc R
C17 C 0.7574(3) 0.7519(3) 0.39421(19) 0.0183(7) Uani 1 1 d .
H17A H 0.7306 0.6915 0.3551 0.028 Uiso 1 1 calc R
H17B H 0.7883 0.7259 0.4321 0.028 Uiso 1 1 calc R
H17C H 0.8263 0.8171 0.3872 0.028 Uiso 1 1 calc R
C18 C 0.5056(4) 0.6772(3) 0.4428(2) 0.0222(8) Uani 1 1 d .
H18A H 0.4445 0.7040 0.4626 0.033 Uiso 1 1 calc R
H18B H 0.5552 0.6548 0.4760 0.033 Uiso 1 1 calc R
H18C H 0.4589 0.6125 0.4068 0.033 Uiso 1 1 calc R
C23 C 0.2235(4) 0.3389(4) 0.39550(19) 0.0229(8) Uani 1 1 d .
H23A H 0.2920 0.3674 0.4351 0.027 Uiso 1 1 calc R
H23B H 0.1588 0.2681 0.4006 0.027 Uiso 1 1 calc R
C12 C 0.8478(3) 1.0284(3) 0.35202(19) 0.0182(7) Uani 1 1 d .
H12A H 0.7632 0.9747 0.3535 0.027 Uiso 1 1 calc R
H12B H 0.8392 1.0967 0.3410 0.027 Uiso 1 1 calc R
H12C H 0.9038 1.0471 0.3949 0.027 Uiso 1 1 calc R
C1 C 0.4398(4) 0.6950(3) -0.00907(18) 0.0216(8) Uani 1 1 d .
H1A H 0.4330 0.7668 -0.0141 0.032 Uiso 1 1 calc R
H1B H 0.3779 0.6347 -0.0438 0.032 Uiso 1 1 calc R
H1C H 0.5267 0.6979 -0.0122 0.032 Uiso 1 1 calc R
C25 C -0.0167(4) 0.4446(3) 0.3281(2) 0.0214(8) Uani 1 1 d .
H25A H 0.0388 0.5171 0.3199 0.026 Uiso 1 1 calc R
H25B H -0.0497 0.4596 0.3687 0.026 Uiso 1 1 calc R
C21 C 0.4047(3) 0.2378(3) 0.28363(19) 0.0177(7) Uani 1 1 d .
H21A H 0.4676 0.3139 0.2858 0.021 Uiso 1 1 calc R
H21B H 0.4513 0.1857 0.2854 0.021 Uiso 1 1 calc R
C5 C 0.6984(4) 0.9439(4) 0.0820(2) 0.0255(9) Uani 1 1 d .
H5A H 0.7696 0.9282 0.1046 0.038 Uiso 1 1 calc R
H5B H 0.7266 1.0237 0.0803 0.038 Uiso 1 1 calc R
H5C H 0.6701 0.8987 0.0372 0.038 Uiso 1 1 calc R
C33 C 0.1494(4) 0.7135(3) 0.5379(2) 0.0221(8) Uani 1 1 d .
H33A H 0.2203 0.7835 0.5368 0.027 Uiso 1 1 calc R
H33B H 0.1194 0.7241 0.5799 0.027 Uiso 1 1 calc R
C20 C 0.3713(4) 0.2079(3) 0.1680(2) 0.0222(8) Uani 1 1 d .
H20A H 0.4323 0.1682 0.1697 0.027 Uiso 1 1 calc R
H20B H 0.4191 0.2871 0.1666 0.027 Uiso 1 1 calc R
C4 C 0.4330(4) 0.9487(4) 0.0855(2) 0.0271(9) Uani 1 1 d .
H4A H 0.3953 0.8990 0.0423 0.041 Uiso 1 1 calc R
H4B H 0.4699 1.0264 0.0802 0.041 Uiso 1 1 calc R
H4C H 0.3663 0.9420 0.1121 0.041 Uiso 1 1 calc R
C26 C -0.1255(4) 0.3865(3) 0.27158(19) 0.0203(8) Uani 1 1 d .
H26A H -0.1752 0.3104 0.2775 0.024 Uiso 1 1 calc R
H26B H -0.1833 0.4291 0.2689 0.024 Uiso 1 1 calc R
C24 C 0.1625(4) 0.4233(3) 0.3879(2) 0.0232(8) Uani 1 1 d .
H24A H 0.1345 0.4454 0.4290 0.028 Uiso 1 1 calc R
H24B H 0.2246 0.4912 0.3781 0.028 Uiso 1 1 calc R
C11 C 1.0623(3) 0.9483(3) 0.3356(2) 0.0200(8) Uani 1 1 d .
H11A H 1.0334 0.8840 0.3568 0.030 Uiso 1 1 calc R
H11B H 1.1094 1.0165 0.3691 0.030 Uiso 1 1 calc R
H11C H 1.1186 0.9360 0.3057 0.030 Uiso 1 1 calc R
C31 C 0.3397(4) 0.5433(3) 0.5748(2) 0.0289(9) Uani 1 1 d .
H31A H 0.2686 0.4794 0.5815 0.043 Uiso 1 1 calc R
H31B H 0.4158 0.5579 0.6079 0.043 Uiso 1 1 calc R
H31C H 0.3583 0.5260 0.5309 0.043 Uiso 1 1 calc R
C14 C 0.3154(4) 0.8171(3) 0.3943(2) 0.0213(8) Uani 1 1 d .
H14A H 0.2761 0.7356 0.3787 0.032 Uiso 1 1 calc R
H14B H 0.2487 0.8496 0.3918 0.032 Uiso 1 1 calc R
H14C H 0.3599 0.8342 0.4400 0.032 Uiso 1 1 calc R
C32 C 0.3035(3) 0.6453(3) 0.58114(19) 0.0197(8) Uani 1 1 d .
H32A H 0.2851 0.6637 0.6255 0.024 Uiso 1 1 calc R
H32B H 0.3750 0.7104 0.5747 0.024 Uiso 1 1 calc R
C2 C 0.4086(4) 0.5228(3) 0.0703(2) 0.0228(8) Uani 1 1 d .
H2A H 0.4952 0.5247 0.0675 0.034 Uiso 1 1 calc R
H2B H 0.3481 0.4713 0.0317 0.034 Uiso 1 1 calc R
H2C H 0.3845 0.4968 0.1101 0.034 Uiso 1 1 calc R
C22 C 0.3349(3) 0.2386(3) 0.34047(19) 0.0185(7) Uani 1 1 d .
H22A H 0.2692 0.1634 0.3371 0.022 Uiso 1 1 calc R
H22B H 0.3959 0.2581 0.3824 0.022 Uiso 1 1 calc R
C7 C 0.7707(4) 0.6714(3) 0.11313(19) 0.0213(8) Uani 1 1 d .
H7A H 0.7055 0.6099 0.1258 0.032 Uiso 1 1 calc R
H7B H 0.8172 0.6406 0.0839 0.032 Uiso 1 1 calc R
H7C H 0.7292 0.7144 0.0904 0.032 Uiso 1 1 calc R
C15 C 0.5050(4) 1.0337(3) 0.37631(19) 0.0181(7) Uani 1 1 d .
H15A H 0.5547 1.0476 0.4205 0.027 Uiso 1 1 calc R
H15B H 0.4365 1.0636 0.3784 0.027 Uiso 1 1 calc R
H15C H 0.5614 1.0707 0.3480 0.027 Uiso 1 1 calc R
C16 C 0.6797(4) 0.9156(4) 0.48170(19) 0.0250(8) Uani 1 1 d .
H16A H 0.7374 0.9810 0.4685 0.038 Uiso 1 1 calc R
H16B H 0.7264 0.8971 0.5180 0.038 Uiso 1 1 calc R
H16C H 0.6077 0.9328 0.4959 0.038 Uiso 1 1 calc R
C27 C -0.1708(4) 0.3335(4) 0.1561(2) 0.0314(10) Uani 1 1 d .
H27A H -0.2258 0.3787 0.1540 0.038 Uiso 1 1 calc R
H27B H -0.2252 0.2557 0.1569 0.038 Uiso 1 1 calc R
C34 C 0.0416(4) 0.6885(4) 0.4814(2) 0.0287(9) Uani 1 1 d .
H34A H 0.0729 0.6810 0.4401 0.043 Uiso 1 1 calc R
H34B H 0.0091 0.7499 0.4851 0.043 Uiso 1 1 calc R
H34C H -0.0274 0.6184 0.4822 0.043 Uiso 1 1 calc R
C3 C 0.2349(4) 0.6552(4) 0.0775(2) 0.0239(8) Uani 1 1 d .
H3A H 0.2146 0.6373 0.1196 0.036 Uiso 1 1 calc R
H3B H 0.1760 0.5956 0.0416 0.036 Uiso 1 1 calc R
H3C H 0.2258 0.7267 0.0735 0.036 Uiso 1 1 calc R
C10 C 0.9817(4) 1.0792(3) 0.2416(2) 0.0190(7) Uani 1 1 d .
C19 C 0.2688(4) 0.1539(4) 0.1085(2) 0.0252(9) Uani 1 1 d .
H19A H 0.3076 0.1478 0.0690 0.030 Uiso 1 1 calc R
H19B H 0.2153 0.0775 0.1122 0.030 Uiso 1 1 calc R
C28 C -0.1064(5) 0.3346(5) 0.0975(2) 0.0374(12) Uani 1 1 d .
H28A H -0.1715 0.3087 0.0566 0.045 Uiso 1 1 calc R
H28B H -0.0480 0.4118 0.0983 0.045 Uiso 1 1 calc R
C30 C 0.0902(5) 0.1731(5) 0.0479(2) 0.0443(14) Uani 1 1 d .
H30A H 0.0305 0.1001 0.0533 0.053 Uiso 1 1 calc R
H30B H 0.1244 0.1604 0.0074 0.053 Uiso 1 1 calc R
C29 C 0.0211(6) 0.2530(6) 0.0429(2) 0.0505(16) Uani 1 1 d .
H29A H 0.0821 0.3275 0.0405 0.061 Uiso 1 1 calc R
H29B H -0.0457 0.2249 0.0027 0.061 Uiso 1 1 calc R
H10A H 1.047(5) 1.076(4) 0.220(2) 0.032(13) Uiso 1 1 d .
H10B H 1.009(5) 1.145(4) 0.272(2) 0.030(13) Uiso 1 1 d .
H10C H 0.920(5) 1.083(4) 0.211(3) 0.034(14) Uiso 1 1 d .

loop_
_atom_site_aniso_label
_atom_site_aniso_U_11
_atom_site_aniso_U_22
_atom_site_aniso_U_33
_atom_site_aniso_U_23
_atom_site_aniso_U_13
_atom_site_aniso_U_12
Th1 0.00816(6) 0.01026(6) 0.00960(6) 0.00178(4) 0.00145(4) 0.00291(4)
K1 0.0157(3) 0.0134(3) 0.0143(4) 0.0041(3) 0.0036(3) 0.0045(3)
S2 0.0185(4) 0.0148(4) 0.0262(5) 0.0098(4) 0.0060(4) 0.0049(3)
S3 0.0166(4) 0.0117(4) 0.0289(5) 0.0051(4) 0.0035(4) 0.0051(3)
Si3 0.0107(4) 0.0128(4) 0.0163(5) 0.0010(4) 0.0042(4) 0.0042(3)
Si4 0.0095(4) 0.0094(4) 0.0133(5) 0.0017(3) 0.0017(4) 0.0003(3)
Si5 0.0114(4) 0.0141(4) 0.0122(5) 0.0036(4) 0.0045(4) 0.0064(3)
Si6 0.0136(4) 0.0184(5) 0.0111(5) 0.0054(4) 0.0029(4) 0.0068(4)
S1 0.0119(4) 0.0143(4) 0.0266(5) 0.0044(4) 0.0025(4) 0.0004(3)
Si2 0.0201(5) 0.0167(5) 0.0116(5) 0.0042(4) 0.0044(4) 0.0094(4)
Si1 0.0152(4) 0.0195(5) 0.0122(5) -0.0003(4) -0.0006(4) 0.0069(4)
O4 0.0174(12) 0.0148(12) 0.0149(13) -0.0010(10) 0.0004(10) 0.0055(10)
O7 0.0191(13) 0.0160(12) 0.0190(14) -0.0007(10) -0.0010(11) 0.0063(10)
O3 0.0173(12) 0.0190(13) 0.0166(13) 0.0052(10) 0.0046(10) 0.0074(10)
O2 0.0157(12) 0.0214(13) 0.0150(13) 0.0030(10) 0.0032(10) 0.0063(10)
O5 0.0197(13) 0.0286(15) 0.0167(13) 0.0069(11) 0.0039(11) 0.0116(11)
O1 0.0313(15) 0.0350(16) 0.0164(14) 0.0036(12) 0.0048(12) 0.0182(13)
O6 0.0314(16) 0.0467(19) 0.0138(14) 0.0062(13) 0.0018(12) 0.0229(14)
N1 0.0140(13) 0.0148(14) 0.0128(14) 0.0020(11) 0.0011(12) 0.0074(11)
N3 0.0111(12) 0.0123(13) 0.0088(13) 0.0011(11) 0.0008(11) 0.0048(11)
N2 0.0101(12) 0.0092(13) 0.0120(14) 0.0020(11) 0.0022(11) 0.0019(10)
C6 0.0159(16) 0.0171(17) 0.026(2) 0.0109(15) 0.0104(15) 0.0076(14)
C8 0.0151(17) 0.0174(18) 0.036(2) 0.0049(16) 0.0071(16) 0.0091(14)
C13 0.0143(16) 0.0232(19) 0.0182(18) 0.0049(15) 0.0028(14) 0.0097(14)
C9 0.0165(17) 0.028(2) 0.0198(19) 0.0043(16) 0.0088(15) 0.0082(15)
C17 0.0160(16) 0.0231(19) 0.0189(19) 0.0094(15) 0.0022(15) 0.0091(14)
C18 0.0209(18) 0.031(2) 0.021(2) 0.0139(17) 0.0083(16) 0.0111(16)
C23 0.0203(18) 0.033(2) 0.0135(18) 0.0006(16) 0.0009(15) 0.0099(16)
C12 0.0182(17) 0.0130(16) 0.0173(18) -0.0041(14) 0.0042(15) 0.0009(13)
C1 0.0262(19) 0.026(2) 0.0129(18) 0.0005(15) -0.0005(16) 0.0128(16)
C25 0.0265(19) 0.0174(18) 0.023(2) 0.0017(15) 0.0084(17) 0.0113(15)
C21 0.0153(16) 0.0140(17) 0.0221(19) 0.0036(14) 0.0007(15) 0.0043(13)
C5 0.033(2) 0.026(2) 0.022(2) 0.0112(17) 0.0137(18) 0.0111(17)
C33 0.0208(18) 0.0158(18) 0.028(2) -0.0003(15) 0.0046(16) 0.0065(15)
C20 0.0199(18) 0.025(2) 0.023(2) 0.0023(16) 0.0093(16) 0.0095(15)
C4 0.038(2) 0.033(2) 0.021(2) 0.0098(17) 0.0046(18) 0.0239(19)
C26 0.0211(18) 0.0233(19) 0.022(2) 0.0048(15) 0.0069(16) 0.0138(15)
C24 0.0220(18) 0.0233(19) 0.0178(19) -0.0068(15) -0.0014(16) 0.0066(16)
C11 0.0126(16) 0.0204(18) 0.023(2) 0.0043(15) -0.0002(15) 0.0029(14)
C31 0.031(2) 0.019(2) 0.032(2) 0.0060(17) -0.0058(19) 0.0063(17)
C14 0.0193(18) 0.029(2) 0.025(2) 0.0127(17) 0.0146(16) 0.0141(16)
C32 0.0173(17) 0.0180(18) 0.0193(19) 0.0011(15) 0.0007(15) 0.0030(14)
C2 0.0241(19) 0.0179(18) 0.020(2) -0.0035(15) -0.0031(16) 0.0048(15)
C22 0.0178(17) 0.0194(18) 0.0181(19) 0.0044(15) 0.0012(15) 0.0072(14)
C7 0.0181(17) 0.0211(19) 0.021(2) -0.0042(15) 0.0039(15) 0.0055(15)
C15 0.0235(18) 0.0146(17) 0.0176(18) 0.0008(14) 0.0051(15) 0.0093(14)
C16 0.030(2) 0.033(2) 0.0111(18) 0.0011(16) 0.0015(16) 0.0130(18)
C27 0.025(2) 0.053(3) 0.022(2) 0.010(2) 0.0011(18) 0.022(2)
C34 0.0221(19) 0.029(2) 0.037(3) 0.0084(19) 0.0042(18) 0.0115(17)
C3 0.0192(18) 0.032(2) 0.020(2) 0.0027(17) -0.0020(16) 0.0109(16)
C10 0.0177(17) 0.0143(17) 0.020(2) 0.0024(15) 0.0041(16) -0.0001(14)
C19 0.030(2) 0.029(2) 0.019(2) -0.0009(16) 0.0084(17) 0.0142(17)
C28 0.040(3) 0.067(3) 0.020(2) 0.015(2) 0.004(2) 0.036(3)
C30 0.051(3) 0.079(4) 0.012(2) -0.002(2) 0.000(2) 0.042(3)
C29 0.059(3) 0.105(5) 0.013(2) 0.019(3) 0.010(2) 0.057(4)

loop_
_atom_type_symbol
_atom_type_description
_atom_type_scat_dispersion_real
_atom_type_scat_dispersion_imag
_atom_type_scat_source
C C 0.0033 0.0016 'International Tables Vol C Tables 4.2.6.8 and 6.1.1.4'
H H 0.0000 0.0000 'International Tables Vol C Tables 4.2.6.8 and 6.1.1.4'
N N 0.0061 0.0033 'International Tables Vol C Tables 4.2.6.8 and 6.1.1.4'
O O 0.0106 0.0060 'International Tables Vol C Tables 4.2.6.8 and 6.1.1.4'
Si Si 0.0817 0.0704 'International Tables Vol C Tables 4.2.6.8 and 6.1.1.4'
S S 0.1246 0.1234 'International Tables Vol C Tables 4.2.6.8 and 6.1.1.4'
K K 0.2009 0.2494 'International Tables Vol C Tables 4.2.6.8 and 6.1.1.4'
Th Th -7.2400 8.8979 'International Tables Vol C Tables 4.2.6.8 and 6.1.1.4'

loop_
_geom_angle_atom_site_label_1
_geom_angle_atom_site_label_2
_geom_angle_atom_site_label_3
_geom_angle
_geom_angle_site_symmetry_1
_geom_angle_site_symmetry_3
N3 Th1 N1 122.01(10) . .
N3 Th1 N2 107.36(10) . .
N1 Th1 N2 96.20(10) . .
N3 Th1 S3 118.81(7) . .
N1 Th1 S3 110.83(7) . .
N2 Th1 S3 94.55(7) . .
N3 Th1 S2 81.83(7) . .
N1 Th1 S2 122.17(7) . .
N2 Th1 S2 128.42(7) . .
S3 Th1 S2 42.78(3) . .
N3 Th1 S1 83.37(7) . .
N1 Th1 S1 85.92(7) . .
N2 Th1 S1 165.38(7) . .
S3 Th1 S1 71.28(3) . .
S2 Th1 S1 41.70(3) . .
O1 K1 O3 119.31(8) . .
O1 K1 O5 119.17(9) . .
O3 K1 O5 119.31(8) . .
O1 K1 O6 60.01(8) . .
O3 K1 O6 161.92(9) . .
O5 K1 O6 59.27(8) . .
O1 K1 O2 60.19(8) . .
O3 K1 O2 59.24(7) . .
O5 K1 O2 161.96(8) . .
O6 K1 O2 115.78(8) . .
O1 K1 O4 164.96(9) . .
O3 K1 O4 59.58(7) . .
O5 K1 O4 59.72(8) . .
O6 K1 O4 115.77(8) . .
O2 K1 O4 115.62(8) . .
O1 K1 S1 100.54(7) . .
O3 K1 S1 89.40(6) . .
O5 K1 S1 94.88(6) . .
O6 K1 S1 108.62(7) . .
O2 K1 S1 103.00(6) . .
O4 K1 S1 94.47(6) . .
O1 K1 C10 88.83(10) . 1_445
O3 K1 C10 77.03(9) . 1_445
O5 K1 C10 89.35(10) . 1_445
O6 K1 C10 84.90(10) . 1_445
O2 K1 C10 72.69(9) . 1_445
O4 K1 C10 76.25(9) . 1_445
S1 K1 C10 166.12(8) . 1_445
O1 K1 S2 99.02(7) . .
O3 K1 S2 60.88(6) . .
O5 K1 S2 122.55(6) . .
O6 K1 S2 136.58(7) . .
O2 K1 S2 73.74(6) . .
O4 K1 S2 93.07(6) . .
S1 K1 S2 33.25(2) . .
C10 K1 S2 135.49(8) 1_445 .
S1 S2 S3 107.89(6) . .
S1 S2 Th1 70.57(4) . .
S3 S2 Th1 67.14(3) . .
S1 S2 K1 57.53(4) . .
S3 S2 K1 113.74(5) . .
Th1 S2 K1 125.90(3) . .
S2 S3 Th1 70.08(4) . .
N2 Si3 C8 112.26(17) . .
N2 Si3 C7 112.18(15) . .
C8 Si3 C7 107.62(18) . .
N2 Si3 C9 114.72(16) . .
C8 Si3 C9 106.49(17) . .
C7 Si3 C9 102.89(18) . .
N2 Si4 C12 114.57(15) . .
N2 Si4 C10 113.94(16) . .
C12 Si4 C10 103.48(18) . .
N2 Si4 C11 112.13(16) . .
C12 Si4 C11 104.56(18) . .
C10 Si4 C11 107.29(18) . .
N3 Si5 C14 113.34(16) . .
N3 Si5 C13 111.98(15) . .
C14 Si5 C13 105.87(18) . .
N3 Si5 C15 111.17(16) . .
C14 Si5 C15 106.26(18) . .
C13 Si5 C15 107.84(17) . .
N3 Si6 C18 115.33(16) . .
N3 Si6 C17 108.93(15) . .
C18 Si6 C17 107.50(17) . .
N3 Si6 C16 113.99(17) . .
C18 Si6 C16 103.93(19) . .
C17 Si6 C16 106.62(18) . .
S2 S1 Th1 67.73(3) . .
S2 S1 K1 89.22(4) . .
Th1 S1 K1 152.21(4) . .
N1 Si2 C5 113.54(17) . .
N1 Si2 C4 114.42(18) . .
C5 Si2 C4 107.65(19) . .
N1 Si2 C6 110.08(15) . .
C5 Si2 C6 106.58(18) . .
C4 Si2 C6 103.87(18) . .
N1 Si1 C2 115.91(16) . .
N1 Si1 C3 110.28(17) . .
C2 Si1 C3 106.75(19) . .
N1 Si1 C1 112.06(17) . .
C2 Si1 C1 102.50(18) . .
C3 Si1 C1 108.86(18) . .
C24 O4 C25 111.8(3) . .
C24 O4 K1 108.3(2) . .
C25 O4 K1 110.6(2) . .
C32 O7 C33 111.8(3) . .
C22 O3 C23 113.1(3) . .
C22 O3 K1 118.1(2) . .
C23 O3 K1 118.3(2) . .
C21 O2 C20 111.9(3) . .
C21 O2 K1 114.3(2) . .
C20 O2 K1 108.2(2) . .
C27 O5 C26 112.5(3) . .
C27 O5 K1 118.8(2) . .
C26 O5 K1 117.5(2) . .
C30 O1 C19 112.3(3) . .
C30 O1 K1 118.1(2) . .
C19 O1 K1 117.9(2) . .
C28 O6 C29 112.2(3) . .
C28 O6 K1 112.0(3) . .
C29 O6 K1 111.9(3) . .
Si2 N1 Si1 118.18(17) . .
Si2 N1 Th1 116.39(15) . .
Si1 N1 Th1 125.43(15) . .
Si6 N3 Si5 119.28(16) . .
Si6 N3 Th1 116.82(14) . .
Si5 N3 Th1 122.45(15) . .
Si4 N2 Si3 114.79(15) . .
Si4 N2 Th1 128.04(14) . .
Si3 N2 Th1 116.66(14) . .
Si2 C6 H6A 109.5 . .
Si2 C6 H6B 109.5 . .
H6A C6 H6B 109.5 . .
Si2 C6 H6C 109.5 . .
H6A C6 H6C 109.5 . .
H6B C6 H6C 109.5 . .
Si3 C8 H8A 109.5 . .
Si3 C8 H8B 109.5 . .
H8A C8 H8B 109.5 . .
Si3 C8 H8C 109.5 . .
H8A C8 H8C 109.5 . .
H8B C8 H8C 109.5 . .
Si5 C13 H13A 109.5 . .
Si5 C13 H13B 109.5 . .
H13A C13 H13B 109.5 . .
Si5 C13 H13C 109.5 . .
H13A C13 H13C 109.5 . .
H13B C13 H13C 109.5 . .
Si3 C9 H9A 109.5 . .
Si3 C9 H9B 109.5 . .
H9A C9 H9B 109.5 . .
Si3 C9 H9C 109.5 . .
H9A C9 H9C 109.5 . .
H9B C9 H9C 109.5 . .
Si6 C17 H17A 109.5 . .
Si6 C17 H17B 109.5 . .
H17A C17 H17B 109.5 . .
Si6 C17 H17C 109.5 . .
H17A C17 H17C 109.5 . .
H17B C17 H17C 109.5 . .
Si6 C18 H18A 109.5 . .
Si6 C18 H18B 109.5 . .
H18A C18 H18B 109.5 . .
Si6 C18 H18C 109.5 . .
H18A C18 H18C 109.5 . .
H18B C18 H18C 109.5 . .
O3 C23 C24 108.5(3) . .
O3 C23 H23A 110.0 . .
C24 C23 H23A 110.0 . .
O3 C23 H23B 110.0 . .
C24 C23 H23B 110.0 . .
H23A C23 H23B 108.4 . .
Si4 C12 H12A 109.5 . .
Si4 C12 H12B 109.5 . .
H12A C12 H12B 109.5 . .
Si4 C12 H12C 109.5 . .
H12A C12 H12C 109.5 . .
H12B C12 H12C 109.5 . .
Si1 C1 H1A 109.5 . .
Si1 C1 H1B 109.5 . .
H1A C1 H1B 109.5 . .
Si1 C1 H1C 109.5 . .
H1A C1 H1C 109.5 . .
H1B C1 H1C 109.5 . .
O4 C25 C26 108.0(3) . .
O4 C25 H25A 110.1 . .
C26 C25 H25A 110.1 . .
O4 C25 H25B 110.1 . .
C26 C25 H25B 110.1 . .
H25A C25 H25B 108.4 . .
O2 C21 C22 108.1(3) . .
O2 C21 H21A 110.1 . .
C22 C21 H21A 110.1 . .
O2 C21 H21B 110.1 . .
C22 C21 H21B 110.1 . .
H21A C21 H21B 108.4 . .
Si2 C5 H5A 109.5 . .
Si2 C5 H5B 109.5 . .
H5A C5 H5B 109.5 . .
Si2 C5 H5C 109.5 . .
H5A C5 H5C 109.5 . .
H5B C5 H5C 109.5 . .
O7 C33 C34 108.9(3) . .
O7 C33 H33A 109.9 . .
C34 C33 H33A 109.9 . .
O7 C33 H33B 109.9 . .
C34 C33 H33B 109.9 . .
H33A C33 H33B 108.3 . .
O2 C20 C19 108.3(3) . .
O2 C20 H20A 110.0 . .
C19 C20 H20A 110.0 . .
O2 C20 H20B 110.0 . .
C19 C20 H20B 110.0 . .
H20A C20 H20B 108.4 . .
Si2 C4 H4A 109.5 . .
Si2 C4 H4B 109.5 . .
H4A C4 H4B 109.5 . .
Si2 C4 H4C 109.5 . .
H4A C4 H4C 109.5 . .
H4B C4 H4C 109.5 . .
O5 C26 C25 108.4(3) . .
O5 C26 H26A 110.0 . .
C25 C26 H26A 110.0 . .
O5 C26 H26B 110.0 . .
C25 C26 H26B 110.0 . .
H26A C26 H26B 108.4 . .
O4 C24 C23 107.8(3) . .
O4 C24 H24A 110.1 . .
C23 C24 H24A 110.1 . .
O4 C24 H24B 110.1 . .
C23 C24 H24B 110.1 . .
H24A C24 H24B 108.5 . .
Si4 C11 H11A 109.5 . .
Si4 C11 H11B 109.5 . .
H11A C11 H11B 109.5 . .
Si4 C11 H11C 109.5 . .
H11A C11 H11C 109.5 . .
H11B C11 H11C 109.5 . .
C32 C31 H31A 109.5 . .
C32 C31 H31B 109.5 . .
H31A C31 H31B 109.5 . .
C32 C31 H31C 109.5 . .
H31A C31 H31C 109.5 . .
H31B C31 H31C 109.5 . .
Si5 C14 H14A 109.5 . .
Si5 C14 H14B 109.5 . .
H14A C14 H14B 109.5 . .
Si5 C14 H14C 109.5 . .
H14A C14 H14C 109.5 . .
H14B C14 H14C 109.5 . .
O7 C32 C31 108.5(3) . .
O7 C32 H32A 110.0 . .
C31 C32 H32A 110.0 . .
O7 C32 H32B 110.0 . .
C31 C32 H32B 110.0 . .
H32A C32 H32B 108.4 . .
Si1 C2 H2A 109.5 . .
Si1 C2 H2B 109.5 . .
H2A C2 H2B 109.5 . .
Si1 C2 H2C 109.5 . .
H2A C2 H2C 109.5 . .
H2B C2 H2C 109.5 . .
O3 C22 C21 108.5(3) . .
O3 C22 H22A 110.0 . .
C21 C22 H22A 110.0 . .
O3 C22 H22B 110.0 . .
C21 C22 H22B 110.0 . .
H22A C22 H22B 108.4 . .
Si3 C7 H7A 109.5 . .
Si3 C7 H7B 109.5 . .
H7A C7 H7B 109.5 . .
Si3 C7 H7C 109.5 . .
H7A C7 H7C 109.5 . .
H7B C7 H7C 109.5 . .
Si5 C15 H15A 109.5 . .
Si5 C15 H15B 109.5 . .
H15A C15 H15B 109.5 . .
Si5 C15 H15C 109.5 . .
H15A C15 H15C 109.5 . .
H15B C15 H15C 109.5 . .
Si6 C16 H16A 109.5 . .
Si6 C16 H16B 109.5 . .
H16A C16 H16B 109.5 . .
Si6 C16 H16C 109.5 . .
H16A C16 H16C 109.5 . .
H16B C16 H16C 109.5 . .
O5 C27 C28 107.9(4) . .
O5 C27 H27A 110.1 . .
C28 C27 H27A 110.1 . .
O5 C27 H27B 110.1 . .
C28 C27 H27B 110.1 . .
H27A C27 H27B 108.4 . .
C33 C34 H34A 109.5 . .
C33 C34 H34B 109.5 . .
H34A C34 H34B 109.5 . .
C33 C34 H34C 109.5 . .
H34A C34 H34C 109.5 . .
H34B C34 H34C 109.5 . .
Si1 C3 H3A 109.5 . .
Si1 C3 H3B 109.5 . .
H3A C3 H3B 109.5 . .
Si1 C3 H3C 109.5 . .
H3A C3 H3C 109.5 . .
H3B C3 H3C 109.5 . .
Si4 C10 K1 158.4(2) . 1_665
Si4 C10 H10A 116(3) . .
K1 C10 H10A 69(3) 1_665 .
Si4 C10 H10B 106(3) . .
K1 C10 H10B 54(3) 1_665 .
H10A C10 H10B 110(4) . .
Si4 C10 H10C 113(3) . .
K1 C10 H10C 83(3) 1_665 .
H10A C10 H10C 105(4) . .
H10B C10 H10C 106(4) . .
O1 C19 C20 108.8(3) . .
O1 C19 H19A 109.9 . .
C20 C19 H19A 109.9 . .
O1 C19 H19B 109.9 . .
C20 C19 H19B 109.9 . .
H19A C19 H19B 108.3 . .
O6 C28 C27 108.8(4) . .
O6 C28 H28A 109.9 . .
C27 C28 H28A 109.9 . .
O6 C28 H28B 109.9 . .
C27 C28 H28B 109.9 . .
H28A C28 H28B 108.3 . .
O1 C30 C29 108.5(4) . .
O1 C30 H30A 110.0 . .
C29 C30 H30A 110.0 . .
O1 C30 H30B 110.0 . .
C29 C30 H30B 110.0 . .
H30A C30 H30B 108.4 . .
O6 C29 C30 108.7(4) . .
O6 C29 H29A 109.9 . .
C30 C29 H29A 109.9 . .
O6 C29 H29B 109.9 . .
C30 C29 H29B 109.9 . .
H29A C29 H29B 108.3 . .

loop_
_geom_bond_atom_site_label_1
_geom_bond_atom_site_label_2
_geom_bond_distance
_geom_bond_site_symmetry_2
Th1 N3 2.343(3) .
Th1 N1 2.361(3) .
Th1 N2 2.405(3) .
Th1 S3 2.8108(10) .
Th1 S2 2.8679(9) .
Th1 S1 2.9224(9) .
K1 O1 2.773(3) .
K1 O3 2.798(3) .
K1 O5 2.802(3) .
K1 O6 2.834(3) .
K1 O2 2.844(3) .
K1 O4 2.854(3) .
K1 S1 3.1719(12) .
K1 C10 3.240(4) 1_445
K1 S2 3.7595(12) .
S2 S1 2.0616(14) .
S2 S3 2.0720(13) .
Si3 N2 1.744(3) .
Si3 C8 1.878(4) .
Si3 C7 1.882(4) .
Si3 C9 1.885(4) .
Si4 N2 1.737(3) .
Si4 C12 1.881(4) .
Si4 C10 1.883(4) .
Si4 C11 1.886(4) .
Si5 N3 1.734(3) .
Si5 C14 1.877(4) .
Si5 C13 1.881(4) .
Si5 C15 1.881(4) .
Si6 N3 1.729(3) .
Si6 C18 1.880(4) .
Si6 C17 1.883(4) .
Si6 C16 1.884(4) .
Si2 N1 1.725(3) .
Si2 C5 1.873(4) .
Si2 C4 1.881(4) .
Si2 C6 1.920(4) .
Si1 N1 1.743(3) .
Si1 C2 1.872(4) .
Si1 C3 1.886(4) .
Si1 C1 1.890(4) .
O4 C24 1.428(5) .
O4 C25 1.433(4) .
O7 C32 1.418(5) .
O7 C33 1.423(4) .
O3 C22 1.419(4) .
O3 C23 1.422(4) .
O2 C21 1.423(5) .
O2 C20 1.426(4) .
O5 C27 1.412(5) .
O5 C26 1.424(4) .
O1 C30 1.419(6) .
O1 C19 1.420(5) .
O6 C28 1.420(5) .
O6 C29 1.427(5) .
C6 H6A 0.9800 .
C6 H6B 0.9800 .
C6 H6C 0.9800 .
C8 H8A 0.9800 .
C8 H8B 0.9800 .
C8 H8C 0.9800 .
C13 H13A 0.9800 .
C13 H13B 0.9800 .
C13 H13C 0.9800 .
C9 H9A 0.9800 .
C9 H9B 0.9800 .
C9 H9C 0.9800 .
C17 H17A 0.9800 .
C17 H17B 0.9800 .
C17 H17C 0.9800 .
C18 H18A 0.9800 .
C18 H18B 0.9800 .
C18 H18C 0.9800 .
C23 C24 1.494(6) .
C23 H23A 0.9900 .
C23 H23B 0.9900 .
C12 H12A 0.9800 .
C12 H12B 0.9800 .
C12 H12C 0.9800 .
C1 H1A 0.9800 .
C1 H1B 0.9800 .
C1 H1C 0.9800 .
C25 C26 1.492(6) .
C25 H25A 0.9900 .
C25 H25B 0.9900 .
C21 C22 1.510(5) .
C21 H21A 0.9900 .
C21 H21B 0.9900 .
C5 H5A 0.9800 .
C5 H5B 0.9800 .
C5 H5C 0.9800 .
C33 C34 1.501(6) .
C33 H33A 0.9900 .
C33 H33B 0.9900 .
C20 C19 1.490(6) .
C20 H20A 0.9900 .
C20 H20B 0.9900 .
C4 H4A 0.9800 .
C4 H4B 0.9800 .
C4 H4C 0.9800 .
C26 H26A 0.9900 .
C26 H26B 0.9900 .
C24 H24A 0.9900 .
C24 H24B 0.9900 .
C11 H11A 0.9800 .
C11 H11B 0.9800 .
C11 H11C 0.9800 .
C31 C32 1.503(6) .
C31 H31A 0.9800 .
C31 H31B 0.9800 .
C31 H31C 0.9800 .
C14 H14A 0.9800 .
C14 H14B 0.9800 .
C14 H14C 0.9800 .
C32 H32A 0.9900 .
C32 H32B 0.9900 .
C2 H2A 0.9800 .
C2 H2B 0.9800 .
C2 H2C 0.9800 .
C22 H22A 0.9900 .
C22 H22B 0.9900 .
C7 H7A 0.9800 .
C7 H7B 0.9800 .
C7 H7C 0.9800 .
C15 H15A 0.9800 .
C15 H15B 0.9800 .
C15 H15C 0.9800 .
C16 H16A 0.9800 .
C16 H16B 0.9800 .
C16 H16C 0.9800 .
C27 C28 1.503(6) .
C27 H27A 0.9900 .
C27 H27B 0.9900 .
C34 H34A 0.9800 .
C34 H34B 0.9800 .
C34 H34C 0.9800 .
C3 H3A 0.9800 .
C3 H3B 0.9800 .
C3 H3C 0.9800 .
C10 K1 3.240(4) 1_665
C10 H10A 0.92(5) .
C10 H10B 0.91(5) .
C10 H10C 0.92(5) .
C19 H19A 0.9900 .
C19 H19B 0.9900 .
C28 H28A 0.9900 .
C28 H28B 0.9900 .
C30 C29 1.500(7) .
C30 H30A 0.9900 .
C30 H30B 0.9900 .
C29 H29A 0.9900 .
C29 H29B 0.9900 .
